data_1562153
loop_
_publ_author_name
'Li, Honghong'
'Yu, Tanlai'
'An, Li'
'Wang, Yilin'
'Shen, Junju'
'Fu, Yangbo'
'Fu, Yunlong'

_publ_section_title
;
 Heterometal silver/copper(I) modulated thermochromism of two
 isostructural iodoplumbates
;
_journal_name_full 'Journal of Solid State Chemistry'
_journal_page_first 140
_journal_page_last 144
_journal_paper_doi 10.1016/j.jssc.2014.09.036
_journal_volume 221
_journal_year 2015
_chemical_formula_moiety 'Ag2 I22 Pb7, 2(C24 H56 N8 O8 Y)'
_chemical_formula_sum 'C48 H112 Ag2 I22 N16 O16 Pb7 Y2'
_chemical_formula_weight 5805.23
_space_group_IT_number 2
_space_group_name_Hall '-P 1'
_space_group_name_H-M_alt 'P -1'
_symmetry_cell_setting triclinic
_symmetry_space_group_name_Hall '-P 1'
_symmetry_space_group_name_H-M 'P -1'
_atom_sites_solution_hydrogens geom
_atom_sites_solution_primary direct
_atom_sites_solution_secondary difmap
_audit_creation_method SHELXL-97
_cell_angle_alpha 67.104(3)
_cell_angle_beta 67.130(3)
_cell_angle_gamma 64.552(3)
_cell_formula_units_Z 1
_cell_length_a 15.2361(5)
_cell_length_b 15.6887(4)
_cell_length_c 16.7453(6)
_cell_measurement_reflns_used 8337
_cell_measurement_temperature 200.00(10)
_cell_measurement_theta_max 30.2090
_cell_measurement_theta_min 3.0080
_cell_volume 3209.4(2)
_computing_cell_refinement
;
CrysAlisPro, Agilent Technologies,
Version 1.171.37.33 (release 27-03-2014 CrysAlis171 .NET)
(compiled Mar 27 2014,17:12:48)
;
_computing_data_collection
;
CrysAlisPro, Agilent Technologies,
Version 1.171.37.33 (release 27-03-2014 CrysAlis171 .NET)
(compiled Mar 27 2014,17:12:48)
;
_computing_data_reduction
;
CrysAlisPro, Agilent Technologies,
Version 1.171.37.33 (release 27-03-2014 CrysAlis171 .NET)
(compiled Mar 27 2014,17:12:48)
;
_computing_structure_refinement 'SHELXL-97 (Sheldrick, 1997)'
_computing_structure_solution 'SHELXS-97 (Sheldrick, 1990)'
_diffrn_ambient_temperature 200.00(10)
_diffrn_detector_area_resol_mean 16.0710
_diffrn_measured_fraction_theta_full 0.999
_diffrn_measured_fraction_theta_max 0.999
_diffrn_measurement_device_type 'Xcalibur, Eos, Gemini'
_diffrn_radiation_monochromator graphite
_diffrn_radiation_source 'fine-focus sealed tube'
_diffrn_radiation_type MoK\a
_diffrn_radiation_wavelength 0.71073
_diffrn_reflns_av_R_equivalents 0.0365
_diffrn_reflns_av_unetI/netI 0.0570
_diffrn_reflns_limit_h_max 18
_diffrn_reflns_limit_h_min -17
_diffrn_reflns_limit_k_max 18
_diffrn_reflns_limit_k_min -18
_diffrn_reflns_limit_l_max 19
_diffrn_reflns_limit_l_min -19
_diffrn_reflns_number 23557
_diffrn_reflns_theta_full 25.00
_diffrn_reflns_theta_max 25.00
_diffrn_reflns_theta_min 2.68
_exptl_absorpt_coefficient_mu 15.671
_exptl_absorpt_correction_T_max 1.00000
_exptl_absorpt_correction_T_min 0.14401
_exptl_absorpt_correction_type multi-scan
_exptl_absorpt_process_details
;
CrysAlisPro, Agilent Technologies,
Version 1.171.37.33 (release 27-03-2014 CrysAlis171 .NET)
(compiled Mar 27 2014,17:12:48)
Empirical absorption correction using spherical harmonics,
 implemented in SCALE3 ABSPACK scaling algorithm.
;
_exptl_crystal_colour yellow
_exptl_crystal_density_diffrn 3.004
_exptl_crystal_density_method 'not measured'
_exptl_crystal_description block
_exptl_crystal_F_000 2552
_exptl_crystal_size_max 0.18
_exptl_crystal_size_mid 0.15
_exptl_crystal_size_min 0.11
_refine_diff_density_max 1.983
_refine_diff_density_min -1.764
_refine_diff_density_rms 0.212
_refine_ls_extinction_method SHELXL
_refine_ls_goodness_of_fit_ref 1.027
_refine_ls_hydrogen_treatment constr
_refine_ls_matrix_type full
_refine_ls_number_parameters 544
_refine_ls_number_reflns 11276
_refine_ls_number_restraints 416
_refine_ls_restrained_S_all 1.035
_refine_ls_R_factor_all 0.0554
_refine_ls_R_factor_gt 0.0387
_refine_ls_shift/su_max 0.001
_refine_ls_shift/su_mean 0.000
_refine_ls_structure_factor_coef Fsqd
_refine_ls_weighting_details 'calc w=1/[\s^2^(Fo^2^)+(0.0321P)^2^+0.0000P] where P=(Fo^2^+2Fc^2^)/3'
_refine_ls_weighting_scheme calc
_refine_ls_wR_factor_gt 0.0816
_refine_ls_wR_factor_ref 0.0872
_reflns_number_gt 8939
_reflns_number_total 11276
_reflns_threshold_expression >2sigma(I)
_cod_data_source_file JSSC-2015-221-140.cif
_cod_data_source_block compound2-200k
_cod_original_cell_volume 3209.44(17)
_cod_database_code 1562153

loop_
_symmetry_equiv_pos_as_xyz
'x, y, z'
'-x, -y, -z'

loop_
_atom_site_label
_atom_site_type_symbol
_atom_site_fract_x
_atom_site_fract_y
_atom_site_fract_z
_atom_site_U_iso_or_equiv
_atom_site_adp_type
_atom_site_occupancy
_atom_site_symmetry_multiplicity
_atom_site_calc_flag
_atom_site_refinement_flags
_atom_site_disorder_assembly
_atom_site_disorder_group
Pb1 Pb 0.0000 0.0000 1.0000 0.03383(14) Uani 1 2 d S . .
Pb2 Pb 0.14943(3) 0.15104(2) 0.78932(3) 0.03142(11) Uani 1 1 d . . .
Pb3 Pb 0.31041(3) 0.30013(2) 0.58787(3) 0.02759(10) Uani 1 1 d . . .
Pb4 Pb 0.46782(3) 0.46661(3) 0.37069(3) 0.02979(10) Uani 1 1 d . . .
Ag1 Ag 0.49473(7) 0.29601(6) 0.65854(7) 0.0467(3) Uani 0.93 1 d PU . .
Ag1' Ag 0.5644(9) 0.3496(8) 0.5714(8) 0.039(3) Uani 0.07 1 d PU . .
I1 I -0.03437(6) 0.10235(5) 0.79915(6) 0.0462(2) Uani 1 1 d . . .
I2 I 0.02053(5) 0.20480(4) 0.97502(5) 0.03595(17) Uani 1 1 d . . .
I3 I 0.23765(5) -0.06635(5) 0.89889(6) 0.04355(19) Uani 1 1 d . . .
I4 I 0.08715(5) 0.38605(5) 0.68348(5) 0.03726(17) Uani 1 1 d . . .
I5 I 0.27207(5) 0.11889(5) 0.58755(5) 0.03919(18) Uani 1 1 d . . .
I6 I 0.35489(5) 0.19115(5) 0.78733(5) 0.03662(17) Uani 1 1 d . . .
I7 I 0.35215(5) 0.48839(4) 0.59761(5) 0.03035(16) Uani 1 1 d . . .
I8 I 0.56186(5) 0.23847(4) 0.49513(5) 0.03241(16) Uani 1 1 d . . .
I9 I 0.27781(5) 0.42016(4) 0.39539(5) 0.03358(17) Uani 1 1 d . . .
I10 I 0.56271(6) 0.41704(5) 0.19299(5) 0.0485(2) Uani 1 1 d . . .
I11 I 0.35644(5) 0.69191(4) 0.29576(5) 0.03557(17) Uani 1 1 d . . .
Y1 Y 0.82566(7) 0.75373(6) 0.78747(6) 0.0218(2) Uani 1 1 d U . .
O1 O 0.8648(5) 0.8910(5) 0.6749(5) 0.0412(14) Uani 1 1 d U . .
O2 O 0.7094(5) 0.8319(4) 0.7044(5) 0.0346(16) Uani 1 1 d U . .
O3 O 0.6664(5) 0.7789(4) 0.8973(5) 0.0414(17) Uani 1 1 d U . .
O4 O 0.7664(5) 0.6280(4) 0.8103(5) 0.0350(17) Uani 1 1 d . . .
O5 O 0.8666(5) 0.6311(4) 0.9124(5) 0.0327(13) Uani 1 1 d U . .
O6 O 0.8044(5) 0.8596(4) 0.8634(5) 0.0351(17) Uani 1 1 d . . .
O7 O 0.9917(5) 0.7352(4) 0.7751(5) 0.0322(15) Uani 1 1 d U . .
O8 O 0.9257(6) 0.6842(5) 0.6708(5) 0.0455(19) Uani 1 1 d D . .
C1 C 0.8550(9) 0.9304(9) 0.6000(9) 0.062(2) Uani 1 1 d U . .
H1 H 0.8392 0.8968 0.5752 0.075 Uiso 1 1 calc R . .
C2 C 0.8690(13) 1.0819(11) 0.5868(12) 0.112(5) Uani 1 1 d DU . .
H2A H 0.8376 1.0669 0.6503 0.168 Uiso 1 1 calc R . .
H2B H 0.8344 1.1483 0.5589 0.168 Uiso 1 1 calc R . .
H2C H 0.9382 1.0741 0.5765 0.168 Uiso 1 1 calc R . .
C3 C 0.8568(12) 1.0485(11) 0.4577(10) 0.107(5) Uani 1 1 d DU . .
H3A H 0.8573 0.9950 0.4430 0.160 Uiso 1 1 calc R . .
H3B H 0.9131 1.0696 0.4172 0.160 Uiso 1 1 calc R . .
H3C H 0.7952 1.1019 0.4523 0.160 Uiso 1 1 calc R . .
C4 C 0.6443(7) 0.8139(6) 0.6915(7) 0.032(2) Uani 1 1 d U . .
H4 H 0.6542 0.7487 0.6994 0.038 Uiso 1 1 calc R . .
C5 C 0.5484(9) 0.9816(8) 0.6488(9) 0.062(3) Uani 1 1 d U . .
H5A H 0.5938 0.9889 0.6706 0.094 Uiso 1 1 calc R . .
H5B H 0.4801 1.0139 0.6779 0.094 Uiso 1 1 calc R . .
H5C H 0.5609 1.0104 0.5850 0.094 Uiso 1 1 calc R . .
C6 C 0.4916(8) 0.8533(7) 0.6540(8) 0.046(3) Uani 1 1 d U . .
H6A H 0.5179 0.7850 0.6559 0.070 Uiso 1 1 calc R . .
H6B H 0.4792 0.8919 0.5964 0.070 Uiso 1 1 calc R . .
H6C H 0.4297 0.8658 0.7004 0.070 Uiso 1 1 calc R . .
C7 C 0.5931(8) 0.7551(7) 0.9159(8) 0.039(2) Uani 1 1 d U . .
H7 H 0.5698 0.7635 0.8687 0.047 Uiso 1 1 calc R . .
C8 C 0.4579(8) 0.6902(7) 1.0168(8) 0.048(3) Uani 1 1 d U . .
H8A H 0.4415 0.7067 0.9617 0.072 Uiso 1 1 calc R . .
H8B H 0.4014 0.7245 1.0573 0.072 Uiso 1 1 calc R . .
H8C H 0.4735 0.6209 1.0438 0.072 Uiso 1 1 calc R . .
C9 C 0.5842(8) 0.6941(8) 1.0732(8) 0.052(3) Uani 1 1 d U . .
H9A H 0.6559 0.6799 1.0522 0.079 Uiso 1 1 calc R . .
H9B H 0.5689 0.6379 1.1182 0.079 Uiso 1 1 calc R . .
H9C H 0.5541 0.7487 1.0988 0.079 Uiso 1 1 calc R . .
C10 C 0.8022(7) 0.5447(7) 0.7972(7) 0.033(2) Uani 1 1 d U . .
H10 H 0.8587 0.5332 0.7490 0.040 Uiso 1 1 calc R . .
C11 C 0.8042(8) 0.3826(7) 0.8227(8) 0.046(3) Uani 1 1 d U . .
H11A H 0.8599 0.3830 0.7697 0.069 Uiso 1 1 calc R . .
H11B H 0.7514 0.3744 0.8115 0.069 Uiso 1 1 calc R . .
H11C H 0.8261 0.3294 0.8716 0.069 Uiso 1 1 calc R . .
C12 C 0.6774(9) 0.4870(8) 0.9219(9) 0.055(3) Uani 1 1 d U . .
H12A H 0.6725 0.5370 0.9445 0.083 Uiso 1 1 calc R . .
H12B H 0.6831 0.4266 0.9685 0.083 Uiso 1 1 calc R . .
H12C H 0.6183 0.5061 0.9028 0.083 Uiso 1 1 calc R . .
C13 C 0.8649(7) 0.6273(6) 0.9869(7) 0.034(2) Uani 1 1 d U . .
H13 H 0.8624 0.6834 0.9956 0.041 Uiso 1 1 calc R . .
C14 C 0.8680(8) 0.4595(6) 1.0485(8) 0.046(3) Uani 1 1 d U . .
H14A H 0.8858 0.4627 0.9860 0.069 Uiso 1 1 calc R . .
H14B H 0.8026 0.4522 1.0776 0.069 Uiso 1 1 calc R . .
H14C H 0.9169 0.4043 1.0763 0.069 Uiso 1 1 calc R . .
C15 C 0.8643(9) 0.5500(8) 1.1431(8) 0.059(3) Uani 1 1 d U . .
H15A H 0.8689 0.6112 1.1378 0.089 Uiso 1 1 calc R . .
H15B H 0.9203 0.4972 1.1628 0.089 Uiso 1 1 calc R . .
H15C H 0.8024 0.5427 1.1861 0.089 Uiso 1 1 calc R . .
C16 C 0.7505(8) 0.9160(7) 0.9092(8) 0.044(3) Uani 1 1 d U . .
H16 H 0.7671 0.9027 0.9617 0.053 Uiso 1 1 calc R . .
C17 C 0.6410(9) 1.0194(8) 0.8149(8) 0.057(3) Uani 1 1 d U . .
H17A H 0.6928 0.9827 0.7739 0.086 Uiso 1 1 calc R . .
H17B H 0.6290 1.0881 0.7866 0.086 Uiso 1 1 calc R . .
H17C H 0.5800 1.0051 0.8312 0.086 Uiso 1 1 calc R . .
C18 C 0.6150(9) 1.0556(8) 0.9562(9) 0.062(3) Uani 1 1 d U . .
H18A H 0.6529 1.0415 0.9967 0.093 Uiso 1 1 calc R . .
H18B H 0.5522 1.0436 0.9899 0.093 Uiso 1 1 calc R . .
H18C H 0.6019 1.1230 0.9221 0.093 Uiso 1 1 calc R . .
C19 C 1.0317(7) 0.7865(6) 0.7803(6) 0.026(2) Uani 1 1 d U . .
H19 H 0.9902 0.8386 0.8055 0.031 Uiso 1 1 calc R . .
C20 C 1.1992(7) 0.6929(7) 0.7096(7) 0.038(2) Uani 1 1 d U . .
H20A H 1.1629 0.6579 0.7062 0.057 Uiso 1 1 calc R . .
H20B H 1.2464 0.6487 0.7445 0.057 Uiso 1 1 calc R . .
H20C H 1.2349 0.7205 0.6501 0.057 Uiso 1 1 calc R . .
C21 C 1.1718(8) 0.8278(7) 0.7677(8) 0.044(3) Uani 1 1 d U . .
H21A H 1.1187 0.8784 0.7940 0.066 Uiso 1 1 calc R . .
H21B H 1.2116 0.8568 0.7115 0.066 Uiso 1 1 calc R . .
H21C H 1.2138 0.7855 0.8078 0.066 Uiso 1 1 calc R . .
C22 C 1.0076(18) 0.6751(16) 0.6172(18) 0.047(3) Uani 0.50 1 d PU . .
C23 C 0.9754(12) 0.6625(11) 0.4824(12) 0.099(4) Uani 1 1 d U . .
C24 C 1.1253(12) 0.6579(11) 0.4927(13) 0.101(4) Uani 1 1 d U . .
C22' C 0.9365(19) 0.6953(17) 0.5849(13) 0.060(3) Uani 0.50 1 d PDU . .
N1 N 0.8642(8) 1.0171(8) 0.5489(8) 0.075(3) Uani 1 1 d DU . .
N2 N 0.5640(6) 0.8790(5) 0.6681(6) 0.032(2) Uani 1 1 d . . .
N3 N 0.5442(6) 0.7182(5) 0.9984(6) 0.0316(19) Uani 1 1 d U . .
N4 N 0.7668(6) 0.4738(5) 0.8454(5) 0.0263(19) Uani 1 1 d . . .
N5 N 0.8663(6) 0.5484(5) 1.0570(6) 0.0314(19) Uani 1 1 d U . .
N6 N 0.6727(7) 0.9926(6) 0.8950(7) 0.044(2) Uani 1 1 d U . .
N7 N 1.1284(6) 0.7712(5) 0.7524(5) 0.0242(18) Uani 1 1 d . . .
N8 N 1.0234(7) 0.6735(6) 0.5311(7) 0.0424(19) Uani 1 1 d U . .

loop_
_atom_site_aniso_label
_atom_site_aniso_U_11
_atom_site_aniso_U_22
_atom_site_aniso_U_33
_atom_site_aniso_U_23
_atom_site_aniso_U_13
_atom_site_aniso_U_12
Pb1 0.0405(3) 0.0302(3) 0.0321(4) -0.0046(3) -0.0065(3) -0.0188(3)
Pb2 0.0362(2) 0.0317(2) 0.0265(2) -0.00533(18) -0.0050(2) -0.01628(18)
Pb3 0.0256(2) 0.0316(2) 0.0246(2) -0.00663(17) -0.00316(18) -0.01242(17)
Pb4 0.0301(2) 0.0295(2) 0.0263(2) -0.00025(17) -0.00832(19) -0.01230(17)
Ag1 0.0473(6) 0.0495(5) 0.0527(7) -0.0149(5) -0.0225(5) -0.0150(5)
Ag1' 0.040(3) 0.039(3) 0.039(3) -0.0116(12) -0.0113(12) -0.0119(13)
I1 0.0466(5) 0.0447(4) 0.0552(6) -0.0115(4) -0.0232(4) -0.0150(4)
I2 0.0505(4) 0.0335(3) 0.0279(4) -0.0097(3) -0.0053(4) -0.0204(3)
I3 0.0421(4) 0.0356(4) 0.0546(5) -0.0113(4) -0.0200(4) -0.0085(3)
I4 0.0282(4) 0.0376(4) 0.0369(5) -0.0122(3) -0.0041(3) -0.0049(3)
I5 0.0494(4) 0.0365(4) 0.0352(4) -0.0153(3) -0.0064(4) -0.0164(3)
I6 0.0410(4) 0.0402(4) 0.0309(4) -0.0022(3) -0.0153(4) -0.0166(3)
I7 0.0277(4) 0.0275(3) 0.0361(4) -0.0129(3) -0.0060(3) -0.0076(3)
I8 0.0288(4) 0.0321(3) 0.0323(4) -0.0094(3) -0.0056(3) -0.0081(3)
I9 0.0372(4) 0.0385(4) 0.0301(4) -0.0039(3) -0.0149(3) -0.0162(3)
I10 0.0501(5) 0.0503(4) 0.0277(4) -0.0062(4) -0.0066(4) -0.0083(4)
I11 0.0345(4) 0.0339(4) 0.0385(4) -0.0056(3) -0.0141(4) -0.0111(3)
Y1 0.0232(5) 0.0221(4) 0.0180(5) -0.0034(4) -0.0052(4) -0.0077(4)
O1 0.0407(16) 0.0393(15) 0.0410(16) -0.0067(9) -0.0094(10) -0.0157(10)
O2 0.0343(18) 0.0348(18) 0.0348(19) -0.0084(10) -0.0105(10) -0.0112(10)
O3 0.041(2) 0.0409(19) 0.042(2) -0.0112(10) -0.0091(11) -0.0151(11)
O4 0.039(4) 0.025(3) 0.044(5) -0.007(3) -0.018(4) -0.010(3)
O5 0.0332(16) 0.0314(15) 0.0306(15) -0.0059(9) -0.0094(10) -0.0093(10)
O6 0.036(4) 0.033(4) 0.046(5) -0.020(4) -0.015(4) -0.008(3)
O7 0.0314(18) 0.0324(18) 0.0333(18) -0.0084(10) -0.0087(10) -0.0112(10)
O8 0.056(5) 0.054(5) 0.025(5) -0.012(4) -0.012(4) -0.015(4)
C1 0.062(3) 0.063(3) 0.062(3) -0.0157(11) -0.0168(12) -0.0205(12)
C2 0.112(5) 0.111(5) 0.112(5) -0.0297(16) -0.0289(16) -0.0364(18)
C3 0.106(5) 0.107(5) 0.107(5) -0.0279(15) -0.0286(16) -0.0345(18)
C4 0.036(5) 0.026(4) 0.034(5) -0.011(4) -0.011(4) -0.007(4)
C5 0.062(3) 0.062(3) 0.063(3) -0.0167(13) -0.0172(13) -0.0201(14)
C6 0.046(3) 0.047(3) 0.047(3) -0.0123(12) -0.0127(12) -0.0156(13)
C7 0.040(5) 0.038(4) 0.041(5) -0.018(4) -0.008(4) -0.009(4)
C8 0.047(3) 0.048(3) 0.048(3) -0.0127(12) -0.0125(12) -0.0159(13)
C9 0.051(5) 0.057(5) 0.044(6) -0.004(5) -0.014(5) -0.020(4)
C10 0.029(5) 0.039(5) 0.038(5) -0.009(4) -0.013(4) -0.013(4)
C11 0.045(5) 0.038(5) 0.054(6) -0.008(4) -0.008(5) -0.021(4)
C12 0.055(3) 0.055(3) 0.055(3) -0.0146(12) -0.0139(12) -0.0186(13)
C13 0.044(6) 0.025(5) 0.043(6) -0.010(4) -0.023(5) -0.009(4)
C14 0.061(6) 0.037(5) 0.046(6) -0.008(4) -0.020(5) -0.018(4)
C15 0.076(6) 0.046(5) 0.046(6) -0.010(5) -0.016(5) -0.013(5)
C16 0.047(6) 0.042(6) 0.050(7) -0.021(5) -0.022(6) -0.005(5)
C17 0.057(3) 0.057(3) 0.057(3) -0.0152(12) -0.0155(13) -0.0180(14)
C18 0.063(3) 0.062(3) 0.062(3) -0.0182(13) -0.0164(12) -0.0195(13)
C19 0.026(5) 0.024(5) 0.021(5) -0.005(4) -0.005(4) -0.005(4)
C20 0.030(5) 0.041(5) 0.043(7) -0.020(5) -0.004(5) -0.009(5)
C21 0.044(3) 0.043(3) 0.044(3) -0.0119(12) -0.0111(12) -0.0148(12)
C22 0.052(5) 0.053(5) 0.051(5) -0.017(4) -0.020(4) -0.024(4)
C23 0.104(6) 0.117(7) 0.100(7) -0.032(5) -0.053(5) -0.031(5)
C24 0.079(6) 0.092(6) 0.116(7) -0.025(6) -0.015(6) -0.025(5)
C22' 0.056(5) 0.057(5) 0.059(5) -0.013(4) -0.011(4) -0.019(4)
N1 0.074(3) 0.074(3) 0.074(3) -0.0188(13) -0.0192(13) -0.0242(14)
N2 0.026(5) 0.032(4) 0.044(6) -0.016(4) -0.015(4) -0.005(4)
N3 0.028(4) 0.028(4) 0.030(5) -0.008(4) -0.001(4) -0.006(3)
N4 0.030(5) 0.020(4) 0.032(5) -0.003(4) -0.008(4) -0.015(4)
N5 0.039(5) 0.027(4) 0.023(5) 0.000(3) -0.010(4) -0.011(3)
N6 0.044(5) 0.035(4) 0.057(6) -0.017(4) -0.022(4) -0.004(4)
N7 0.027(5) 0.024(4) 0.023(5) -0.004(3) -0.007(4) -0.011(3)
N8 0.042(2) 0.043(2) 0.043(2) -0.0116(11) -0.0109(11) -0.0141(11)

loop_
_atom_type_symbol
_atom_type_description
_atom_type_scat_dispersion_real
_atom_type_scat_dispersion_imag
_atom_type_scat_source
C C 0.0033 0.0016 'International Tables Vol C Tables 4.2.6.8 and 6.1.1.4'
H H 0.0000 0.0000 'International Tables Vol C Tables 4.2.6.8 and 6.1.1.4'
N N 0.0061 0.0033 'International Tables Vol C Tables 4.2.6.8 and 6.1.1.4'
O O 0.0106 0.0060 'International Tables Vol C Tables 4.2.6.8 and 6.1.1.4'
Pb Pb -3.3944 10.1111 'International Tables Vol C Tables 4.2.6.8 and 6.1.1.4'
I I -0.4742 1.8119 'International Tables Vol C Tables 4.2.6.8 and 6.1.1.4'
Ag Ag -0.8971 1.1015 'International Tables Vol C Tables 4.2.6.8 and 6.1.1.4'
Y Y -2.7962 3.5667 'International Tables Vol C Tables 4.2.6.8 and 6.1.1.4'

loop_
_geom_angle_atom_site_label_1
_geom_angle_atom_site_label_2
_geom_angle_atom_site_label_3
_geom_angle
_geom_angle_site_symmetry_1
_geom_angle_site_symmetry_3
I2 Pb1 I2 180.000(1) . 2_557
I2 Pb1 I3 86.607(18) . .
I2 Pb1 I3 93.393(18) 2_557 .
I2 Pb1 I3 93.393(18) . 2_557
I2 Pb1 I3 86.607(18) 2_557 2_557
I3 Pb1 I3 180.0 . 2_557
I2 Pb1 I1 96.068(17) . 2_557
I2 Pb1 I1 83.932(17) 2_557 2_557
I3 Pb1 I1 94.227(19) . 2_557
I3 Pb1 I1 85.773(19) 2_557 2_557
I2 Pb1 I1 83.932(17) . .
I2 Pb1 I1 96.068(17) 2_557 .
I3 Pb1 I1 85.773(19) . .
I3 Pb1 I1 94.227(19) 2_557 .
I1 Pb1 I1 180.0 2_557 .
I1 Pb2 I3 89.24(2) . .
I1 Pb2 I2 86.45(2) . .
I3 Pb2 I2 88.55(2) . .
I1 Pb2 I5 93.57(2) . .
I3 Pb2 I5 97.26(2) . .
I2 Pb2 I5 174.19(2) . .
I1 Pb2 I4 100.850(19) . .
I3 Pb2 I4 169.586(19) . .
I2 Pb2 I4 89.497(19) . .
I5 Pb2 I4 84.790(19) . .
I4 Pb3 I5 90.99(2) . .
I4 Pb3 I9 93.19(2) . .
I5 Pb3 I9 93.588(19) . .
I4 Pb3 I6 88.18(2) . .
I5 Pb3 I6 92.224(19) . .
I9 Pb3 I6 174.005(19) . .
I4 Pb3 I7 88.688(19) . .
I5 Pb3 I7 177.45(2) . .
I9 Pb3 I7 88.958(18) . .
I6 Pb3 I7 85.236(18) . .
I4 Pb3 I8 168.55(2) . .
I5 Pb3 I8 100.06(2) . .
I9 Pb3 I8 89.12(2) . .
I6 Pb3 I8 88.418(19) . .
I7 Pb3 I8 80.134(17) . .
I4 Pb3 Ag1 120.07(2) . .
I5 Pb3 Ag1 127.04(2) . .
I9 Pb3 Ag1 122.95(2) . .
I6 Pb3 Ag1 51.72(2) . .
I7 Pb3 Ag1 51.246(18) . .
I8 Pb3 Ag1 50.23(2) . .
I10 Pb4 I9 90.22(2) . .
I10 Pb4 I11 97.01(2) . .
I9 Pb4 I11 89.908(18) . .
I10 Pb4 Ag1' 132.1(2) . 2_666
I9 Pb4 Ag1' 118.3(2) . 2_666
I11 Pb4 Ag1' 49.76(19) . 2_666
I10 Pb4 I8 95.79(2) . .
I9 Pb4 I8 89.756(17) . .
I11 Pb4 I8 167.19(2) . .
Ag1' Pb4 I8 120.0(2) 2_666 .
I10 Pb4 I7 104.22(2) . 2_666
I9 Pb4 I7 164.92(2) . 2_666
I11 Pb4 I7 92.558(17) . 2_666
Ag1' Pb4 I7 54.3(2) 2_666 2_666
I8 Pb4 I7 84.563(16) . 2_666
Ag1' Ag1 I11 69.8(4) . 2_666
Ag1' Ag1 I8 61.8(4) . .
I11 Ag1 I8 114.72(4) 2_666 .
Ag1' Ag1 I7 76.7(4) . .
I11 Ag1 I7 112.55(3) 2_666 .
I8 Ag1 I7 96.37(3) . .
Ag1' Ag1 I6 166.9(4) . .
I11 Ag1 I6 122.47(4) 2_666 .
I8 Ag1 I6 106.34(3) . .
I7 Ag1 I6 100.46(3) . .
Ag1' Ag1 Pb3 106.0(4) . .
I11 Ag1 Pb3 174.95(4) 2_666 .
I8 Ag1 Pb3 64.16(2) . .
I7 Ag1 Pb3 63.24(2) . .
I6 Ag1 Pb3 62.04(2) . .
Ag1 Ag1' I8 84.6(4) . .
Ag1 Ag1' I11 75.9(4) . 2_666
I8 Ag1' I11 131.0(4) . 2_666
Ag1 Ag1' I7 71.9(4) . .
I8 Ag1' I7 102.3(3) . .
I11 Ag1' I7 113.0(4) 2_666 .
Ag1 Ag1' Pb4 101.2(5) . 2_666
I8 Ag1' Pb4 164.1(4) . 2_666
I11 Ag1' Pb4 64.9(2) 2_666 2_666
I7 Ag1' Pb4 66.2(2) . 2_666
Ag1 Ag1' I7 163.6(6) . 2_666
I8 Ag1' I7 102.5(4) . 2_666
I11 Ag1' I7 108.7(3) 2_666 2_666
I7 Ag1' I7 92.1(3) . 2_666
Pb4 Ag1' I7 68.3(2) 2_666 2_666
Pb2 I1 Pb1 74.929(16) . .
Pb2 I2 Pb1 74.993(15) . .
Pb2 I3 Pb1 75.159(16) . .
Pb3 I4 Pb2 75.472(17) . .
Pb3 I5 Pb2 74.783(17) . .
Ag1 I6 Pb3 66.24(2) . .
Ag1 I7 Ag1' 31.4(2) . .
Ag1 I7 Ag1' 119.2(2) . 2_666
Ag1' I7 Ag1' 87.9(3) . 2_666
Ag1 I7 Pb3 65.51(2) . .
Ag1' I7 Pb3 81.5(2) . .
Ag1' I7 Pb3 126.5(2) 2_666 .
Ag1 I7 Pb4 74.35(2) . 2_666
Ag1' I7 Pb4 59.4(2) . 2_666
Ag1' I7 Pb4 67.65(18) 2_666 2_666
Pb3 I7 Pb4 139.13(2) . 2_666
Ag1' I8 Ag1 33.6(3) . .
Ag1' I8 Pb4 75.6(2) . .
Ag1 I8 Pb4 94.44(2) . .
Ag1' I8 Pb3 87.8(3) . .
Ag1 I8 Pb3 65.61(2) . .
Pb4 I8 Pb3 75.487(15) . .
Pb4 I9 Pb3 82.335(16) . .
Ag1' I11 Ag1 34.4(3) 2_666 2_666
Ag1' I11 Pb4 65.4(2) 2_666 .
Ag1 I11 Pb4 80.20(2) 2_666 .
O8 Y1 O2 84.6(2) . .
O8 Y1 O5 103.7(2) . .
O2 Y1 O5 144.5(2) . .
O8 Y1 O6 145.3(3) . .
O2 Y1 O6 107.4(2) . .
O5 Y1 O6 85.5(2) . .
O8 Y1 O4 74.8(3) . .
O2 Y1 O4 77.7(2) . .
O5 Y1 O4 71.5(2) . .
O6 Y1 O4 138.8(3) . .
O8 Y1 O7 74.2(2) . .
O2 Y1 O7 140.2(2) . .
O5 Y1 O7 74.4(2) . .
O6 Y1 O7 76.4(2) . .
O4 Y1 O7 126.1(2) . .
O8 Y1 O1 79.7(3) . .
O2 Y1 O1 70.8(2) . .
O5 Y1 O1 144.3(2) . .
O6 Y1 O1 74.2(2) . .
O4 Y1 O1 141.0(2) . .
O7 Y1 O1 72.5(2) . .
O8 Y1 O3 145.0(2) . .
O2 Y1 O3 75.7(2) . .
O5 Y1 O3 78.4(2) . .
O6 Y1 O3 69.3(2) . .
O4 Y1 O3 72.8(2) . .
O7 Y1 O3 137.5(2) . .
O1 Y1 O3 119.1(2) . .
C1 O1 Y1 133.0(8) . .
C4 O2 Y1 138.0(6) . .
C7 O3 Y1 134.1(7) . .
C10 O4 Y1 137.7(6) . .
C13 O5 Y1 135.9(6) . .
C16 O6 Y1 150.6(7) . .
C19 O7 Y1 134.5(6) . .
C22 O8 C22' 59.4(15) . .
C22 O8 Y1 140.8(11) . .
C22' O8 Y1 142.3(12) . .
O1 C1 N1 126.8(12) . .
O1 C1 H1 116.6 . .
N1 C1 H1 116.6 . .
N1 C2 H2A 109.5 . .
N1 C2 H2B 109.5 . .
H2A C2 H2B 109.5 . .
N1 C2 H2C 109.5 . .
H2A C2 H2C 109.5 . .
H2B C2 H2C 109.5 . .
N1 C3 H3A 109.5 . .
N1 C3 H3B 109.5 . .
H3A C3 H3B 109.5 . .
N1 C3 H3C 109.5 . .
H3A C3 H3C 109.5 . .
H3B C3 H3C 109.5 . .
O2 C4 N2 125.2(8) . .
O2 C4 H4 117.4 . .
N2 C4 H4 117.4 . .
N2 C5 H5A 109.5 . .
N2 C5 H5B 109.5 . .
H5A C5 H5B 109.5 . .
N2 C5 H5C 109.5 . .
H5A C5 H5C 109.5 . .
H5B C5 H5C 109.5 . .
N2 C6 H6A 109.5 . .
N2 C6 H6B 109.5 . .
H6A C6 H6B 109.5 . .
N2 C6 H6C 109.5 . .
H6A C6 H6C 109.5 . .
H6B C6 H6C 109.5 . .
O3 C7 N3 124.6(10) . .
O3 C7 H7 117.7 . .
N3 C7 H7 117.7 . .
N3 C8 H8A 109.5 . .
N3 C8 H8B 109.5 . .
H8A C8 H8B 109.5 . .
N3 C8 H8C 109.5 . .
H8A C8 H8C 109.5 . .
H8B C8 H8C 109.5 . .
N3 C9 H9A 109.5 . .
N3 C9 H9B 109.5 . .
H9A C9 H9B 109.5 . .
N3 C9 H9C 109.5 . .
H9A C9 H9C 109.5 . .
H9B C9 H9C 109.5 . .
O4 C10 N4 125.1(10) . .
O4 C10 H10 117.5 . .
N4 C10 H10 117.5 . .
N4 C11 H11A 109.5 . .
N4 C11 H11B 109.5 . .
H11A C11 H11B 109.5 . .
N4 C11 H11C 109.5 . .
H11A C11 H11C 109.5 . .
H11B C11 H11C 109.5 . .
N4 C12 H12A 109.5 . .
N4 C12 H12B 109.5 . .
H12A C12 H12B 109.5 . .
N4 C12 H12C 109.5 . .
H12A C12 H12C 109.5 . .
H12B C12 H12C 109.5 . .
O5 C13 N5 124.6(8) . .
O5 C13 H13 117.7 . .
N5 C13 H13 117.7 . .
N5 C14 H14A 109.5 . .
N5 C14 H14B 109.5 . .
H14A C14 H14B 109.5 . .
N5 C14 H14C 109.5 . .
H14A C14 H14C 109.5 . .
H14B C14 H14C 109.5 . .
N5 C15 H15A 109.5 . .
N5 C15 H15B 109.5 . .
H15A C15 H15B 109.5 . .
N5 C15 H15C 109.5 . .
H15A C15 H15C 109.5 . .
H15B C15 H15C 109.5 . .
O6 C16 N6 128.8(10) . .
O6 C16 H16 115.6 . .
N6 C16 H16 115.6 . .
N6 C17 H17A 109.5 . .
N6 C17 H17B 109.5 . .
H17A C17 H17B 109.5 . .
N6 C17 H17C 109.5 . .
H17A C17 H17C 109.5 . .
H17B C17 H17C 109.5 . .
N6 C18 H18A 109.5 . .
N6 C18 H18B 109.5 . .
H18A C18 H18B 109.5 . .
N6 C18 H18C 109.5 . .
H18A C18 H18C 109.5 . .
H18B C18 H18C 109.5 . .
O7 C19 N7 123.6(8) . .
O7 C19 H19 118.2 . .
N7 C19 H19 118.2 . .
N7 C20 H20A 109.5 . .
N7 C20 H20B 109.5 . .
H20A C20 H20B 109.5 . .
N7 C20 H20C 109.5 . .
H20A C20 H20C 109.5 . .
H20B C20 H20C 109.5 . .
N7 C21 H21A 109.5 . .
N7 C21 H21B 109.5 . .
H21A C21 H21B 109.5 . .
N7 C21 H21C 109.5 . .
H21A C21 H21C 109.5 . .
H21B C21 H21C 109.5 . .
O8 C22 N8 121.9(16) . .
N8 C22' O8 120.7(19) . .
C1 N1 C2 120.4(13) . .
C1 N1 C3 118.2(12) . .
C2 N1 C3 121.0(12) . .
C4 N2 C5 119.7(8) . .
C4 N2 C6 122.5(7) . .
C5 N2 C6 117.7(7) . .
C7 N3 C8 122.4(8) . .
C7 N3 C9 119.5(9) . .
C8 N3 C9 117.7(9) . .
C10 N4 C11 123.1(9) . .
C10 N4 C12 120.4(9) . .
C11 N4 C12 116.2(8) . .
C13 N5 C15 121.1(8) . .
C13 N5 C14 120.5(8) . .
C15 N5 C14 118.4(8) . .
C16 N6 C17 119.7(9) . .
C16 N6 C18 122.8(9) . .
C17 N6 C18 117.5(8) . .
C19 N7 C21 121.1(8) . .
C19 N7 C20 122.2(7) . .
C21 N7 C20 116.5(7) . .
C22' N8 C22 56.9(14) . .
C22' N8 C24 160.7(15) . .
C22 N8 C24 104.7(13) . .
C22' N8 C23 84.7(12) . .
C22 N8 C23 138.9(15) . .
C24 N8 C23 114.6(13) . .

loop_
_geom_bond_atom_site_label_1
_geom_bond_atom_site_label_2
_geom_bond_distance
_geom_bond_site_symmetry_2
Pb1 I2 3.2113(6) .
Pb1 I2 3.2113(6) 2_557
Pb1 I3 3.2293(8) .
Pb1 I3 3.2293(8) 2_557
Pb1 I1 3.2571(8) 2_557
Pb1 I1 3.2571(8) .
Pb2 I1 3.1362(8) .
Pb2 I3 3.1485(7) .
Pb2 I2 3.1793(8) .
Pb2 I5 3.2819(9) .
Pb2 I4 3.2942(7) .
Pb3 I4 3.0752(8) .
Pb3 I5 3.1413(7) .
Pb3 I9 3.1463(7) .
Pb3 I6 3.2952(7) .
Pb3 I7 3.3503(6) .
Pb3 I8 3.3742(8) .
Pb3 Ag1 3.4146(9) .
Pb4 I10 3.0066(9) .
Pb4 I9 3.1195(7) .
Pb4 I11 3.1618(7) .
Pb4 Ag1' 3.175(11) 2_666
Pb4 I8 3.3639(7) .
Pb4 I7 3.3751(7) 2_666
Ag1 Ag1' 1.603(13) .
Ag1 I11 2.7558(10) 2_666
Ag1 I8 2.8814(12) .
Ag1 I7 2.9260(10) .
Ag1 I6 2.9287(12) .
Ag1' I8 2.551(11) .
Ag1' I11 2.666(11) 2_666
Ag1' I7 2.996(11) .
Ag1' Pb4 3.175(11) 2_666
Ag1' I7 3.236(12) 2_666
I7 Ag1' 3.236(12) 2_666
I7 Pb4 3.3751(7) 2_666
I11 Ag1' 2.666(11) 2_666
I11 Ag1 2.7558(10) 2_666
Y1 O8 2.290(8) .
Y1 O2 2.302(6) .
Y1 O5 2.306(6) .
Y1 O6 2.312(6) .
Y1 O4 2.351(6) .
Y1 O7 2.352(6) .
Y1 O1 2.370(7) .
Y1 O3 2.387(8) .
O1 C1 1.200(13) .
O2 C4 1.250(10) .
O3 C7 1.218(11) .
O4 C10 1.253(10) .
O5 C13 1.216(11) .
O6 C16 1.207(12) .
O7 C19 1.242(9) .
O8 C22 1.21(3) .
O8 C22' 1.331(17) .
C1 N1 1.329(14) .
C1 H1 0.9300 .
C2 N1 1.429(13) .
C2 H2A 0.9600 .
C2 H2B 0.9600 .
C2 H2C 0.9600 .
C3 N1 1.446(13) .
C3 H3A 0.9600 .
C3 H3B 0.9600 .
C3 H3C 0.9600 .
C4 N2 1.296(10) .
C4 H4 0.9300 .
C5 N2 1.442(12) .
C5 H5A 0.9600 .
C5 H5B 0.9600 .
C5 H5C 0.9600 .
C6 N2 1.447(11) .
C6 H6A 0.9600 .
C6 H6B 0.9600 .
C6 H6C 0.9600 .
C7 N3 1.323(13) .
C7 H7 0.9300 .
C8 N3 1.447(11) .
C8 H8A 0.9600 .
C8 H8B 0.9600 .
C8 H8C 0.9600 .
C9 N3 1.453(12) .
C9 H9A 0.9600 .
C9 H9B 0.9600 .
C9 H9C 0.9600 .
C10 N4 1.288(11) .
C10 H10 0.9300 .
C11 N4 1.440(11) .
C11 H11A 0.9600 .
C11 H11B 0.9600 .
C11 H11C 0.9600 .
C12 N4 1.465(14) .
C12 H12A 0.9600 .
C12 H12B 0.9600 .
C12 H12C 0.9600 .
C13 N5 1.333(11) .
C13 H13 0.9300 .
C14 N5 1.445(11) .
C14 H14A 0.9600 .
C14 H14B 0.9600 .
C14 H14C 0.9600 .
C15 N5 1.440(13) .
C15 H15A 0.9600 .
C15 H15B 0.9600 .
C15 H15C 0.9600 .
C16 N6 1.296(11) .
C16 H16 0.9300 .
C17 N6 1.448(13) .
C17 H17A 0.9600 .
C17 H17B 0.9600 .
C17 H17C 0.9600 .
C18 N6 1.463(14) .
C18 H18A 0.9600 .
C18 H18B 0.9600 .
C18 H18C 0.9600 .
C19 N7 1.303(11) .
C19 H19 0.9300 .
C20 N7 1.460(11) .
C20 H20A 0.9600 .
C20 H20B 0.9600 .
C20 H20C 0.9600 .
C21 N7 1.450(11) .
C21 H21A 0.9600 .
C21 H21B 0.9600 .
C21 H21C 0.9600 .
C22 N8 1.37(3) .
C23 N8 1.383(15) .
C24 N8 1.380(17) .
C22' N8 1.27(2) .
